data_4307834
loop_
_publ_author_name
'F. Albert Cotton'
'Naresh S. Dalal'
'Penglin Huang'
'Sergey A. Ibragimov'
'Carlos A. Murillo'
'Paula M. B. Piccoli'
'Chris M. Ramsey'
'Arthur J. Schultz'
'Xiaoping Wang'
'Qinliang Zhao'

_publ_section_title
;
Better Understanding of the Species with the Shortest Re26+ Bonds and
Related Re27+ Species with Tetraguanidinate Paddlewheel Structures
;
_journal_name_full 'Inorganic Chemistry'
_journal_page_first 1718
_journal_page_last 1726
_journal_paper_doi 10.1021/ic062319b
_journal_volume 46
_journal_year 2007
_chemical_formula_moiety 'C28 H48 F2 N12 Re2, 3(C H2 Cl2)'
_chemical_formula_sum 'C31 H54 Cl6 F2 N12 Re2'
_chemical_formula_weight 1217.96
_chemical_name_common Re2(hpp)4F2,3CH2Cl2
_chemical_name_systematic
; 
 ? 
;
_space_group_IT_number 15
_symmetry_cell_setting monoclinic
_symmetry_space_group_name_Hall '-C 2yc'
_symmetry_space_group_name_H-M 'C 1 2/c 1'
_atom_sites_solution_hydrogens geom
_atom_sites_solution_primary direct
_atom_sites_solution_secondary difmap
_audit_creation_method SHELXL-97
_cell_angle_alpha 90.00
_cell_angle_beta 92.453(3)
_cell_angle_gamma 90.00
_cell_formula_units_Z 4
_cell_length_a 12.760(2)
_cell_length_b 15.583(3)
_cell_length_c 20.773(4)
_cell_measurement_reflns_used 8812
_cell_measurement_temperature 213(2)
_cell_measurement_theta_max 26.500
_cell_measurement_theta_min 2.316
_cell_volume 4126.7(13)
_computing_cell_refinement SAINT
_computing_data_collection SMART
_computing_data_reduction SAINT
_computing_molecular_graphics XP
_computing_publication_material CIFTAB
_computing_structure_refinement 'SHELXL-97 (Sheldrick, 1997)'
_computing_structure_solution 'SHELXS-97 (Sheldrick, 1990)'
_diffrn_ambient_temperature 213(2)
_diffrn_measured_fraction_theta_full 0.987
_diffrn_measured_fraction_theta_max 0.987
_diffrn_measurement_device_type 'BRUKER SMART 1000 CCD'
_diffrn_measurement_method \w-scans
_diffrn_radiation_monochromator graphite
_diffrn_radiation_source 'fine-focus sealed tube'
_diffrn_radiation_type MoK\a
_diffrn_radiation_wavelength 0.71073
_diffrn_reflns_av_R_equivalents 0.0234
_diffrn_reflns_av_sigmaI/netI 0.0256
_diffrn_reflns_limit_h_max 16
_diffrn_reflns_limit_h_min -8
_diffrn_reflns_limit_k_max 19
_diffrn_reflns_limit_k_min -19
_diffrn_reflns_limit_l_max 25
_diffrn_reflns_limit_l_min -26
_diffrn_reflns_number 11825
_diffrn_reflns_theta_full 26.57
_diffrn_reflns_theta_max 26.57
_diffrn_reflns_theta_min 1.96
_diffrn_standards_number 0
_exptl_absorpt_coefficient_mu 6.300
_exptl_absorpt_correction_T_max 0.414
_exptl_absorpt_correction_T_min 0.144
_exptl_absorpt_correction_type multi-scan
_exptl_absorpt_process_details SADABS
_exptl_crystal_colour purple
_exptl_crystal_density_diffrn 1.960
_exptl_crystal_density_method 'not measured'
_exptl_crystal_description block
_exptl_crystal_F_000 2376
_exptl_crystal_size_max 0.38
_exptl_crystal_size_mid 0.27
_exptl_crystal_size_min 0.14
_refine_diff_density_max 1.092
_refine_diff_density_min -1.824
_refine_diff_density_rms 0.168
_refine_ls_extinction_method none
_refine_ls_goodness_of_fit_ref 1.045
_refine_ls_hydrogen_treatment noref
_refine_ls_matrix_type full
_refine_ls_number_parameters 203
_refine_ls_number_reflns 4255
_refine_ls_number_restraints 17
_refine_ls_restrained_S_all 1.047
_refine_ls_R_factor_all 0.0304
_refine_ls_R_factor_gt 0.0287
_refine_ls_shift/su_max 0.005
_refine_ls_shift/su_mean 0.000
_refine_ls_structure_factor_coef Fsqd
_refine_ls_weighting_details 'calc w=1/[\s^2^(Fo^2^)+(0.0292P)^2^+42.2757P] where P=(Fo^2^+2Fc^2^)/3'
_refine_ls_weighting_scheme calc
_refine_ls_wR_factor_gt 0.0699
_refine_ls_wR_factor_ref 0.0709
_reflns_number_gt 4048
_reflns_number_total 4255
_reflns_threshold_expression >2sigma(I)
_cod_data_source_file ic062319bsi20061205_023430_3.cif
_cod_data_source_block xl3
_cod_original_cell_volume 4126.9(13)
_cod_database_code 4307834

loop_
_symmetry_equiv_pos_as_xyz
'x, y, z'
'-x, y, -z+1/2'
'x+1/2, y+1/2, z'
'-x+1/2, y+1/2, -z+1/2'
'-x, -y, -z'
'x, -y, z-1/2'
'-x+1/2, -y+1/2, -z'
'x+1/2, -y+1/2, z-1/2'

loop_
_atom_site_label
_atom_site_type_symbol
_atom_site_fract_x
_atom_site_fract_y
_atom_site_fract_z
_atom_site_U_iso_or_equiv
_atom_site_adp_type
_atom_site_occupancy
_atom_site_symmetry_multiplicity
_atom_site_calc_flag
_atom_site_refinement_flags
_atom_site_disorder_assembly
_atom_site_disorder_group
Re1 Re 0.466071(13) 0.035571(10) 0.039706(8) 0.01750(7) Uani 1 1 d . . .
N3 N 0.4068(3) -0.0765(2) 0.07794(17) 0.0212(8) Uani 1 1 d D . .
C31 C 0.4241(4) -0.1520(3) 0.0490(2) 0.0204(9) Uani 1 1 d . A .
N32 N 0.3829(3) -0.2263(2) 0.07313(19) 0.0247(8) Uani 1 1 d D . .
C36 C 0.3331(10) -0.0787(6) 0.1303(5) 0.0223(13) Uiso 0.65(4) 1 d PD A 1
H36A H 0.2618 -0.0889 0.1127 0.027 Uiso 0.65(4) 1 calc PR A 1
H36B H 0.3341 -0.0235 0.1530 0.027 Uiso 0.65(4) 1 calc PR A 1
C35 C 0.3656(13) -0.1497(6) 0.1764(5) 0.0250(14) Uiso 0.65(4) 1 d PD A 1
H35A H 0.3173 -0.1515 0.2118 0.030 Uiso 0.65(4) 1 calc PR A 1
H35B H 0.4362 -0.1381 0.1947 0.030 Uiso 0.65(4) 1 calc PR A 1
C34 C 0.3648(12) -0.2366(7) 0.1421(4) 0.0246(14) Uiso 0.65(4) 1 d PD A 1
H34A H 0.4195 -0.2734 0.1618 0.030 Uiso 0.65(4) 1 calc PR A 1
H34B H 0.2970 -0.2647 0.1473 0.030 Uiso 0.65(4) 1 calc PR A 1
C37 C 0.3769(10) -0.3051(6) 0.0348(6) 0.0249(14) Uiso 0.65(4) 1 d PD A 1
H37A H 0.3054 -0.3280 0.0353 0.030 Uiso 0.65(4) 1 calc PR A 1
H37B H 0.4244 -0.3480 0.0544 0.030 Uiso 0.65(4) 1 calc PR A 1
C38 C 0.4056(8) -0.2906(8) -0.0345(6) 0.0244(13) Uiso 0.65(4) 1 d PD A 1
H38A H 0.3477 -0.2620 -0.0586 0.029 Uiso 0.65(4) 1 calc PR A 1
H38B H 0.4195 -0.3455 -0.0554 0.029 Uiso 0.65(4) 1 calc PR A 1
C11 C 0.5030(4) -0.2346(3) -0.0334(2) 0.0243(9) Uiso 0.65(4) 1 d PD A 1
H11A H 0.5600 -0.2628 -0.0084 0.029 Uiso 0.65(4) 1 calc PR A 1
H11B H 0.5257 -0.2261 -0.0774 0.029 Uiso 0.65(4) 1 calc PR A 1
C37A C 0.392(2) -0.3098(9) 0.0445(10) 0.0249(14) Uiso 0.35(4) 1 d PD A 2
H37C H 0.3268 -0.3424 0.0492 0.030 Uiso 0.35(4) 1 calc PR A 2
H37D H 0.4498 -0.3418 0.0654 0.030 Uiso 0.35(4) 1 calc PR A 2
C36A C 0.354(2) -0.0808(11) 0.1397(9) 0.0223(13) Uiso 0.35(4) 1 d PD A 2
H36C H 0.2782 -0.0850 0.1311 0.027 Uiso 0.35(4) 1 calc PR A 2
H36D H 0.3682 -0.0279 0.1640 0.027 Uiso 0.35(4) 1 calc PR A 2
C34A C 0.350(2) -0.2335(14) 0.1396(7) 0.0246(14) Uiso 0.35(4) 1 d PD A 2
H34C H 0.3781 -0.2868 0.1587 0.030 Uiso 0.35(4) 1 calc PR A 2
H34D H 0.2736 -0.2357 0.1399 0.030 Uiso 0.35(4) 1 calc PR A 2
C38A C 0.4116(15) -0.2959(15) -0.0260(11) 0.0244(13) Uiso 0.35(4) 1 d PD A 2
H38C H 0.3485 -0.2721 -0.0479 0.029 Uiso 0.35(4) 1 calc PR A 2
H38D H 0.4273 -0.3509 -0.0462 0.029 Uiso 0.35(4) 1 calc PR A 2
C35A C 0.391(2) -0.1565(11) 0.1796(8) 0.0250(14) Uiso 0.35(4) 1 d PD A 2
H35C H 0.3604 -0.1557 0.2221 0.030 Uiso 0.35(4) 1 calc PR A 2
H35D H 0.4675 -0.1575 0.1851 0.030 Uiso 0.35(4) 1 calc PR A 2
C11A C 0.5030(4) -0.2346(3) -0.0334(2) 0.0243(9) Uiso 0.35(4) 1 d P A 2
H11C H 0.5665 -0.2588 -0.0123 0.029 Uiso 0.35(4) 1 calc PR A 2
H11D H 0.5158 -0.2268 -0.0792 0.029 Uiso 0.35(4) 1 calc PR A 2
N22 N 0.7824(3) -0.0188(3) 0.1058(2) 0.0282(9) Uani 1 1 d D . .
C21 C 0.6874(4) -0.0159(3) 0.0717(2) 0.0199(9) Uani 1 1 d . A .
N2 N 0.6046(3) 0.0238(2) 0.09524(18) 0.0222(8) Uani 1 1 d D . .
C26 C 0.8759(11) -0.0576(14) 0.0831(9) 0.0299(16) Uiso 0.46(6) 1 d PD A 1
H26A H 0.8822 -0.1170 0.0984 0.036 Uiso 0.46(6) 1 calc PR A 1
H26B H 0.9380 -0.0256 0.0987 0.036 Uiso 0.46(6) 1 calc PR A 1
C27 C 0.8665(12) -0.0554(13) 0.0103(9) 0.0278(14) Uiso 0.46(6) 1 d PD A 1
H27A H 0.9257 -0.0860 -0.0075 0.033 Uiso 0.46(6) 1 calc PR A 1
H27B H 0.8682 0.0042 -0.0046 0.033 Uiso 0.46(6) 1 calc PR A 1
C24 C 0.6854(12) 0.0216(16) 0.2030(8) 0.0331(16) Uiso 0.46(6) 1 d PD A 1
H24A H 0.6426 -0.0271 0.2160 0.040 Uiso 0.46(6) 1 calc PR A 1
H24B H 0.7018 0.0566 0.2413 0.040 Uiso 0.46(6) 1 calc PR A 1
C23 C 0.7863(15) -0.0115(16) 0.1765(5) 0.0309(16) Uiso 0.46(6) 1 d PD A 1
H23A H 0.8437 0.0273 0.1899 0.037 Uiso 0.46(6) 1 calc PR A 1
H23B H 0.8019 -0.0680 0.1953 0.037 Uiso 0.46(6) 1 calc PR A 1
C25 C 0.6239(15) 0.0745(12) 0.1542(7) 0.0286(15) Uiso 0.46(6) 1 d PD A 1
H25A H 0.5569 0.0917 0.1716 0.034 Uiso 0.46(6) 1 calc PR A 1
H25B H 0.6632 0.1266 0.1442 0.034 Uiso 0.46(6) 1 calc PR A 1
C41 C 0.7637(4) -0.0975(3) -0.0128(2) 0.0287(10) Uiso 0.46(6) 1 d PD A 1
H41A H 0.7581 -0.0968 -0.0600 0.034 Uiso 0.46(6) 1 calc PR A 1
H41B H 0.7627 -0.1574 0.0015 0.034 Uiso 0.46(6) 1 calc PR A 1
C24A C 0.6887(10) 0.0048(13) 0.2025(7) 0.0331(16) Uiso 0.54(6) 1 d PD A 2
H24C H 0.6608 -0.0538 0.2033 0.040 Uiso 0.54(6) 1 calc PR A 2
H24D H 0.6928 0.0271 0.2466 0.040 Uiso 0.54(6) 1 calc PR A 2
C26A C 0.8785(9) -0.0447(12) 0.0745(8) 0.0299(16) Uiso 0.54(6) 1 d PD A 2
H26C H 0.9006 -0.1010 0.0912 0.036 Uiso 0.54(6) 1 calc PR A 2
H26D H 0.9342 -0.0036 0.0860 0.036 Uiso 0.54(6) 1 calc PR A 2
C23A C 0.7969(10) 0.0052(14) 0.1742(5) 0.0309(16) Uiso 0.54(6) 1 d PD A 2
H23C H 0.8285 0.0624 0.1782 0.037 Uiso 0.54(6) 1 calc PR A 2
H23D H 0.8431 -0.0360 0.1970 0.037 Uiso 0.54(6) 1 calc PR A 2
C25A C 0.6184(12) 0.0613(11) 0.1600(6) 0.0286(15) Uiso 0.54(6) 1 d PD A 2
H25C H 0.5499 0.0673 0.1791 0.034 Uiso 0.54(6) 1 calc PR A 2
H25D H 0.6496 0.1185 0.1569 0.034 Uiso 0.54(6) 1 calc PR A 2
C27A C 0.8657(10) -0.0499(11) 0.0015(8) 0.0278(14) Uiso 0.54(6) 1 d PD A 2
H27C H 0.8627 0.0078 -0.0173 0.033 Uiso 0.54(6) 1 calc PR A 2
H27D H 0.9247 -0.0809 -0.0162 0.033 Uiso 0.54(6) 1 calc PR A 2
C41A C 0.7637(4) -0.0975(3) -0.0128(2) 0.0287(10) Uiso 0.54(6) 1 d P A 2
H41C H 0.7526 -0.1040 -0.0595 0.034 Uiso 0.54(6) 1 calc PR A 2
H41D H 0.7682 -0.1549 0.0063 0.034 Uiso 0.54(6) 1 calc PR A 2
F1 F 0.4009(2) 0.10665(17) 0.12090(12) 0.0247(5) Uani 1 1 d . . .
C1S C 0.2898(13) -0.3077(10) 0.3210(11) 0.0390(15) Uiso 0.424(16) 1 d PD B 1
H1SA H 0.2696 -0.2850 0.2783 0.047 Uiso 0.424(16) 1 calc PR B 1
H1SB H 0.2285 -0.3330 0.3405 0.047 Uiso 0.424(16) 1 calc PR B 1
Cl1S Cl 0.3959(4) -0.3820(6) 0.3181(3) 0.0475(5) Uiso 0.424(16) 1 d PD B 1
Cl2S Cl 0.3500(7) -0.2288(4) 0.3710(3) 0.0563(6) Uiso 0.424(16) 1 d PD B 1
C1SA C 0.3023(10) -0.3199(7) 0.3206(8) 0.0390(15) Uiso 0.576(16) 1 d PD B 2
H1SC H 0.2343 -0.3422 0.3331 0.047 Uiso 0.576(16) 1 calc PR B 2
H1SD H 0.2950 -0.3051 0.2747 0.047 Uiso 0.576(16) 1 calc PR B 2
Cl1A Cl 0.3942(3) -0.4047(4) 0.3286(2) 0.0475(5) Uiso 0.576(16) 1 d PD B 2
Cl2A Cl 0.3269(5) -0.2219(3) 0.3647(2) 0.0563(6) Uiso 0.576(16) 1 d PD B 2
N4 N 0.6752(3) -0.0517(2) 0.01281(18) 0.0210(8) Uani 1 1 d . . .
N1 N 0.4797(3) -0.1512(2) -0.00433(18) 0.0199(7) Uani 1 1 d . . .
Cl3S Cl 0.0824(3) -0.1900(3) 0.2057(2) 0.0498(11) Uiso 0.50 1 d PD . .
C2S C 0.0000 -0.2626(7) 0.2500 0.054(2) Uiso 1 2 d SD . .
H2SA H 0.0286 -0.3073 0.2789 0.064 Uiso 0.50 1 calc PR . .
H2SB H -0.0418 -0.2905 0.2153 0.064 Uiso 0.50 1 calc PR . .
Cl4S Cl -0.1015(3) -0.2048(3) 0.28207(19) 0.0441(9) Uiso 0.50 1 d PD . .

loop_
_atom_site_aniso_label
_atom_site_aniso_U_11
_atom_site_aniso_U_22
_atom_site_aniso_U_33
_atom_site_aniso_U_23
_atom_site_aniso_U_13
_atom_site_aniso_U_12
Re1 0.01951(10) 0.01647(10) 0.01682(10) -0.00180(6) 0.00434(6) 0.00264(6)
N3 0.028(2) 0.0183(18) 0.0183(17) -0.0019(14) 0.0080(15) 0.0024(15)
C31 0.020(2) 0.021(2) 0.021(2) 0.0003(17) -0.0013(17) 0.0021(17)
N32 0.030(2) 0.0189(18) 0.0259(19) -0.0006(15) 0.0083(16) -0.0027(16)
N22 0.025(2) 0.033(2) 0.026(2) -0.0039(17) -0.0034(17) 0.0063(17)
C21 0.022(2) 0.0162(19) 0.021(2) 0.0030(16) 0.0014(17) 0.0000(17)
N2 0.023(2) 0.0219(18) 0.0219(19) -0.0042(15) 0.0022(15) 0.0030(15)
F1 0.0239(13) 0.0267(13) 0.0241(12) -0.0059(11) 0.0076(10) 0.0045(11)
N4 0.0206(19) 0.0201(18) 0.0223(18) -0.0033(15) 0.0024(15) 0.0032(15)
N1 0.0217(19) 0.0160(17) 0.0225(18) -0.0014(14) 0.0063(15) 0.0028(14)

loop_
_atom_type_symbol
_atom_type_description
_atom_type_scat_dispersion_real
_atom_type_scat_dispersion_imag
_atom_type_scat_source
C C 0.0033 0.0016 'International Tables Vol C Tables 4.2.6.8 and 6.1.1.4'
H H 0.0000 0.0000 'International Tables Vol C Tables 4.2.6.8 and 6.1.1.4'
N N 0.0061 0.0033 'International Tables Vol C Tables 4.2.6.8 and 6.1.1.4'
F F 0.0171 0.0103 'International Tables Vol C Tables 4.2.6.8 and 6.1.1.4'
Cl Cl 0.1484 0.1585 'International Tables Vol C Tables 4.2.6.8 and 6.1.1.4'
Re Re -1.0185 7.2310 'International Tables Vol C Tables 4.2.6.8 and 6.1.1.4'

loop_
_geom_angle_atom_site_label_1
_geom_angle_atom_site_label_2
_geom_angle_atom_site_label_3
_geom_angle
_geom_angle_site_symmetry_1
_geom_angle_site_symmetry_3
_geom_angle_publ_flag
N3 Re1 N1 177.10(14) . 5_655 ?
N3 Re1 N2 91.65(15) . . ?
N1 Re1 N2 89.11(15) 5_655 . ?
N3 Re1 N4 88.90(15) . 5_655 ?
N1 Re1 N4 90.22(15) 5_655 5_655 ?
N2 Re1 N4 177.24(14) . 5_655 ?
N3 Re1 Re1 91.39(10) . 5_655 ?
N1 Re1 Re1 91.39(10) 5_655 5_655 ?
N2 Re1 Re1 91.09(10) . 5_655 ?
N4 Re1 Re1 91.60(10) 5_655 5_655 ?
N3 Re1 F1 88.55(12) . . ?
N1 Re1 F1 88.68(12) 5_655 . ?
N2 Re1 F1 87.69(12) . . ?
N4 Re1 F1 89.62(12) 5_655 . ?
Re1 Re1 F1 178.78(7) 5_655 . ?
C31 N3 C36 115.7(5) . . ?
C31 N3 C36A 116.0(7) . . ?
C31 N3 Re1 119.8(3) . . ?
C36 N3 Re1 123.9(4) . . ?
C36A N3 Re1 123.9(7) . . ?
N1 C31 N3 117.6(4) . . ?
N1 C31 N32 122.2(4) . . ?
N3 C31 N32 120.1(4) . . ?
C31 N32 C37A 125.0(8) . . ?
C31 N32 C34A 122.5(8) . . ?
C37A N32 C34A 110.5(11) . . ?
C31 N32 C37 121.3(5) . . ?
C34A N32 C37 116.0(9) . . ?
C31 N32 C34 121.8(5) . . ?
C37A N32 C34 108.8(10) . . ?
C37 N32 C34 115.6(7) . . ?
N3 C36 C35 108.6(6) . . ?
C36 C35 C34 111.0(8) . . ?
N32 C34 C35 111.0(7) . . ?
N32 C37 C38 112.4(8) . . ?
C37 C38 C11 107.6(7) . . ?
N1 C11 C38 109.5(6) . . ?
N32 C37A C38A 106.9(15) . . ?
N3 C36A C35A 111.9(12) . . ?
N32 C34A C35A 110.3(13) . . ?
C36A C35A C34A 103.0(16) . . ?
C21 N22 C26 124.7(7) . . ?
C21 N22 C26A 120.9(7) . . ?
C21 N22 C23 120.1(8) . . ?
C26 N22 C23 111.6(9) . . ?
C26A N22 C23 118.0(8) . . ?
C21 N22 C23A 124.0(6) . . ?
C26 N22 C23A 110.6(9) . . ?
C26A N22 C23A 115.1(8) . . ?
N2 C21 N4 117.5(4) . . ?
N2 C21 N22 121.3(4) . . ?
N4 C21 N22 121.2(4) . . ?
C21 N2 C25 116.6(8) . . ?
C21 N2 C25A 117.0(7) . . ?
C21 N2 Re1 120.4(3) . . ?
C25 N2 Re1 121.6(7) . . ?
C25A N2 Re1 122.6(6) . . ?
N22 C26 C27 106.7(13) . . ?
C26 C27 C41 109.6(12) . . ?
C25 C24 C23 111.8(14) . . ?
N22 C23 C24 113.3(11) . . ?
N2 C25 C24 109.4(12) . . ?
N4 C41 C27 110.1(9) . . ?
C25A C24A C23A 107.3(12) . . ?
N22 C26A C27A 113.6(11) . . ?
N22 C23A C24A 107.0(11) . . ?
N2 C25A C24A 110.3(10) . . ?
Cl2S C1S Cl1S 99.3(8) . . ?
Cl1A C1SA Cl2A 119.0(7) . . ?
C21 N4 C41 118.3(4) . . ?
C21 N4 Re1 119.3(3) . 5_655 ?
C41 N4 Re1 122.4(3) . 5_655 ?
C31 N1 C11 117.1(4) . . ?
C31 N1 Re1 119.8(3) . 5_655 ?
C11 N1 Re1 123.1(3) . 5_655 ?
Cl4S C2S Cl3S 109.1(5) 2 2 ?

loop_
_geom_bond_atom_site_label_1
_geom_bond_atom_site_label_2
_geom_bond_distance
_geom_bond_site_symmetry_2
_geom_bond_publ_flag
Re1 N3 2.075(4) . ?
Re1 N1 2.076(4) 5_655 ?
Re1 N2 2.078(4) . ?
Re1 N4 2.082(4) 5_655 ?
Re1 Re1 2.1959(4) 5_655 ?
Re1 F1 2.210(2) . ?
N3 C31 1.344(6) . ?
N3 C36 1.469(8) . ?
N3 C36A 1.475(12) . ?
C31 N1 1.341(6) . ?
C31 N32 1.374(6) . ?
N32 C37A 1.437(13) . ?
N32 C34A 1.462(13) . ?
N32 C37 1.465(8) . ?
N32 C34 1.470(9) . ?
C36 C35 1.510(9) . ?
C35 C34 1.530(10) . ?
C37 C38 1.516(9) . ?
C38 C11 1.518(9) . ?
C11 N1 1.468(6) . ?
C37A C38A 1.513(14) . ?
C36A C35A 1.505(14) . ?
C34A C35A 1.537(15) . ?
N22 C21 1.378(6) . ?
N22 C26 1.436(12) . ?
N22 C26A 1.469(11) . ?
N22 C23 1.472(11) . ?
N22 C23A 1.473(10) . ?
C21 N2 1.335(6) . ?
C21 N4 1.348(6) . ?
N2 C25 1.468(11) . ?
N2 C25A 1.469(10) . ?
C26 C27 1.511(12) . ?
C27 C41 1.526(12) . ?
C24 C25 1.502(13) . ?
C24 C23 1.512(13) . ?
C41 N4 1.455(6) . ?
C24A C25A 1.513(12) . ?
C24A C23A 1.524(12) . ?
C26A C27A 1.520(11) . ?
C1S Cl2S 1.763(13) . ?
C1S Cl1S 1.784(13) . ?
C1SA Cl1A 1.770(10) . ?
C1SA Cl2A 1.802(10) . ?
N4 Re1 2.082(4) 5_655 ?
N1 Re1 2.076(4) 5_655 ?
Cl3S Cl4S 0.415(5) 2 ?
C2S Cl4S 1.735(6) 2 ?
C2S Cl3S 1.822(7) 2 ?
Cl4S Cl3S 0.415(5) 2 ?
